data_7053953
loop_
_publ_author_name
'Ning, Wei-Hua'
'Chen, Xuan-Rong'
'Liu, Jian-Lan'
'Guo, Ping-Chun'
'Ren, Xiao-Ming'

_publ_section_title
;
 Two magnetic phase transitions, driven by symmetry breaking and
 isostructural phase transitions, in a nickel-bis-dithiolene spin system
;
_journal_issue 1
_journal_name_full 'New Journal of Chemistry'
_journal_page_first 179
_journal_paper_doi 10.1039/c3nj01101a
_journal_volume 38
_journal_year 2014
_chemical_formula_sum 'C16 H5 D6 N6 Ni S4'
_chemical_formula_weight 480.29
_chemical_name_systematic
; 
 ? 
;
_space_group_IT_number 14
_symmetry_space_group_name_Hall '-P 2yn'
_symmetry_space_group_name_H-M 'P 1 21/n 1'
_atom_sites_solution_hydrogens geom
_atom_sites_solution_primary direct
_atom_sites_solution_secondary difmap
_audit_creation_method SHELXL-97
_cell_angle_alpha 90.00
_cell_angle_beta 110.099(9)
_cell_angle_gamma 90.00
_cell_formula_units_Z 8
_cell_length_a 15.4940(12)
_cell_length_b 17.3801(12)
_cell_length_c 16.0217(14)
_cell_measurement_temperature 200(2)
_cell_volume 4051.7(6)
_computing_structure_refinement 'SHELXL-97 (Sheldrick, 1997)'
_computing_structure_solution 'SHELXS-97 (Sheldrick, 1990)'
_diffrn_ambient_temperature 200(2)
_diffrn_measured_fraction_theta_full 0.999
_diffrn_measured_fraction_theta_max 0.999
_diffrn_radiation_monochromator graphite
_diffrn_radiation_source 'fine-focus sealed tube'
_diffrn_radiation_type MoK\a
_diffrn_radiation_wavelength 0.71073
_diffrn_reflns_av_R_equivalents 0.0591
_diffrn_reflns_av_sigmaI/netI 0.0646
_diffrn_reflns_limit_h_max 19
_diffrn_reflns_limit_h_min -19
_diffrn_reflns_limit_k_max 21
_diffrn_reflns_limit_k_min -21
_diffrn_reflns_limit_l_max 19
_diffrn_reflns_limit_l_min -19
_diffrn_reflns_number 29355
_diffrn_reflns_theta_full 26.00
_diffrn_reflns_theta_max 26.00
_diffrn_reflns_theta_min 2.71
_exptl_absorpt_coefficient_mu 1.383
_exptl_crystal_density_diffrn 1.575
_exptl_crystal_density_method 'not measured'
_exptl_crystal_F_000 1928
_refine_diff_density_max 0.595
_refine_diff_density_min -0.457
_refine_diff_density_rms 0.081
_refine_ls_extinction_method none
_refine_ls_goodness_of_fit_ref 1.024
_refine_ls_hydrogen_treatment mixed
_refine_ls_matrix_type full
_refine_ls_number_parameters 487
_refine_ls_number_reflns 7950
_refine_ls_number_restraints 0
_refine_ls_restrained_S_all 1.024
_refine_ls_R_factor_all 0.0852
_refine_ls_R_factor_gt 0.0467
_refine_ls_shift/su_max 0.001
_refine_ls_shift/su_mean 0.000
_refine_ls_structure_factor_coef Fsqd
_refine_ls_weighting_details 'calc w=1/[\s^2^(Fo^2^)+(0.0433P)^2^+0.0000P] where P=(Fo^2^+2Fc^2^)/3'
_refine_ls_weighting_scheme calc
_refine_ls_wR_factor_gt 0.1011
_refine_ls_wR_factor_ref 0.1169
_reflns_number_gt 5263
_reflns_number_total 7950
_reflns_threshold_expression >2sigma(I)
_cod_data_source_file c3nj01101a.txt
_cod_data_source_block 1
_cod_original_cell_volume 4051.7(5)
_cod_original_sg_symbol_H-M P21/n
_cod_database_code 7053953

loop_
_symmetry_equiv_pos_as_xyz
'x, y, z'
'-x+1/2, y+1/2, -z+1/2'
'-x, -y, -z'
'x-1/2, -y-1/2, z-1/2'

loop_
_atom_site_label
_atom_site_type_symbol
_atom_site_fract_x
_atom_site_fract_y
_atom_site_fract_z
_atom_site_U_iso_or_equiv
_atom_site_adp_type
_atom_site_occupancy
_atom_site_symmetry_multiplicity
_atom_site_calc_flag
_atom_site_refinement_flags
Ni1 Ni 0.00893(3) 0.46113(3) 0.37873(3) 0.03386(14) Uani 1 1 d .
Ni2 Ni 0.03883(3) 0.45375(3) 0.89749(3) 0.03805(15) Uani 1 1 d .
S1 S 0.04781(6) 0.57389(5) 0.43320(6) 0.0380(2) Uani 1 1 d .
S2 S 0.13702(6) 0.41163(5) 0.46119(7) 0.0420(2) Uani 1 1 d .
S3 S -0.11770(6) 0.51113(5) 0.29274(6) 0.0376(2) Uani 1 1 d .
S4 S -0.02593(6) 0.34911(5) 0.32073(7) 0.0411(2) Uani 1 1 d .
S5 S 0.06918(7) 0.57000(6) 0.94426(7) 0.0444(3) Uani 1 1 d .
S6 S 0.16202(6) 0.41005(6) 0.99543(7) 0.0450(3) Uani 1 1 d .
S7 S -0.08941(7) 0.49523(6) 0.80545(7) 0.0418(2) Uani 1 1 d .
S8 S 0.01728(7) 0.33998(6) 0.84076(7) 0.0468(3) Uani 1 1 d .
N1 N 0.2478(2) 0.6778(2) 0.5908(3) 0.0662(11) Uani 1 1 d .
N2 N 0.3640(2) 0.4692(2) 0.6209(3) 0.0645(11) Uani 1 1 d .
N3 N -0.3143(2) 0.46196(18) 0.0880(2) 0.0481(9) Uani 1 1 d .
N4 N -0.1954(2) 0.2518(2) 0.1295(2) 0.0567(9) Uani 1 1 d .
N5 N 0.2558(3) 0.6820(3) 1.1095(3) 0.1078(17) Uani 1 1 d .
N6 N 0.3682(3) 0.4834(2) 1.1810(3) 0.0654(11) Uani 1 1 d .
N7 N -0.2923(2) 0.4275(2) 0.6182(2) 0.0586(10) Uani 1 1 d .
N8 N -0.1427(2) 0.2320(2) 0.6513(3) 0.0681(11) Uani 1 1 d .
N9 N 0.9966(2) 0.80969(19) 1.0036(2) 0.0443(8) Uani 1 1 d .
N10 N 0.9300(2) 0.75842(18) 0.9454(2) 0.0488(8) Uani 1 1 d .
N11 N 0.05711(19) 0.88156(16) 0.5248(2) 0.0390(7) Uani 1 1 d .
N12 N 0.0151(2) 0.89176(19) 0.4309(2) 0.0482(8) Uani 1 1 d .
C1 C 0.2066(3) 0.6259(2) 0.5539(3) 0.0451(10) Uani 1 1 d .
C2 C 0.1569(2) 0.5600(2) 0.5068(2) 0.0381(9) Uani 1 1 d .
C3 C 0.1962(2) 0.4894(2) 0.5184(2) 0.0383(9) Uani 1 1 d .
C4 C 0.2894(3) 0.4784(2) 0.5754(3) 0.0466(10) Uani 1 1 d .
C5 C -0.2502(3) 0.4509(2) 0.1482(3) 0.0361(9) Uani 1 1 d .
C6 C -0.1681(2) 0.4360(2) 0.2233(2) 0.0355(9) Uani 1 1 d .
C7 C -0.1279(2) 0.3657(2) 0.2359(2) 0.0360(9) Uani 1 1 d .
C8 C -0.1663(2) 0.3025(2) 0.1767(3) 0.0409(9) Uani 1 1 d .
C9 C 0.2178(3) 0.6290(3) 1.0724(3) 0.0674(13) Uani 1 1 d .
C10 C 0.1733(3) 0.5610(2) 1.0280(2) 0.0432(10) Uani 1 1 d .
C11 C 0.2134(3) 0.4916(2) 1.0513(3) 0.0426(10) Uani 1 1 d .
C12 C 0.3003(3) 0.4856(2) 1.1232(3) 0.0492(11) Uani 1 1 d .
C13 C -0.2217(3) 0.4227(2) 0.6728(3) 0.0433(10) Uani 1 1 d .
C14 C -0.1338(2) 0.4153(2) 0.7414(2) 0.0404(9) Uani 1 1 d .
C15 C -0.0861(2) 0.3481(2) 0.7559(3) 0.0417(9) Uani 1 1 d .
C16 C -0.1182(3) 0.2828(2) 0.6989(3) 0.0495(11) Uani 1 1 d .
C17 C 1.0857(3) 0.7998(3) 1.0173(3) 0.0580(12) Uani 1 1 d .
H17A H 1.1050(3) 0.7629(3) 0.9836(3) 0.070 Uiso 1 1 d R
C18 C 1.1490(3) 0.8432(3) 1.0801(3) 0.0677(14) Uani 1 1 d .
H18A H 1.2125(3) 0.8370(3) 1.0894(3) 0.081 Uiso 1 1 d R
C19 C 1.1216(3) 0.8961(3) 1.1301(3) 0.0665(13) Uani 1 1 d .
H19A H 1.1653(3) 0.9259(3) 1.1747(3) 0.080 Uiso 1 1 d R
C20 C 1.0292(3) 0.9042(3) 1.1135(3) 0.0737(14) Uani 1 1 d .
H20A H 1.0082(3) 0.9414(3) 1.1456(3) 0.088 Uiso 1 1 d R
C21 C 0.9668(3) 0.8593(3) 1.0512(3) 0.0646(13) Uani 1 1 d .
H21A H 0.9030(3) 0.8635(3) 1.0419(3) 0.078 Uiso 1 1 d R
C22 C 0.9525(3) 0.8295(2) 0.8202(3) 0.0572(12) Uani 1 1 d .
D22A D 0.9948 0.8619 0.8663 0.086 Uiso 1 1 d R
D22B D 0.9024 0.8611 0.7814 0.086 Uiso 1 1 d R
D22C D 0.9858 0.8054 0.7849 0.086 Uiso 1 1 d R
C23 C 0.9140(2) 0.7687(2) 0.8626(3) 0.0445(10) Uani 1 1 d .
C24 C 0.8479(3) 0.7134(2) 0.8027(3) 0.0594(12) Uani 1 1 d .
D24A D 0.8273 0.6767 0.8384 0.089 Uiso 1 1 d R
D24B D 0.8780 0.6856 0.7671 0.089 Uiso 1 1 d R
D24C D 0.7947 0.7416 0.7631 0.089 Uiso 1 1 d R
C25 C 0.1394(3) 0.8460(2) 0.5560(3) 0.0473(10) Uani 1 1 d .
H25A H 0.1657(3) 0.8238(2) 0.5161(3) 0.057 Uiso 1 1 d R
C26 C 0.1842(3) 0.8425(2) 0.6454(3) 0.0521(11) Uani 1 1 d .
H26A H 0.2417(3) 0.8169(2) 0.6683(3) 0.062 Uiso 1 1 d R
C27 C 0.1461(3) 0.8763(2) 0.7031(3) 0.0513(11) Uani 1 1 d .
H27A H 0.1771(3) 0.8741(2) 0.7656(3) 0.062 Uiso 1 1 d R
C28 C 0.0629(3) 0.9127(2) 0.6685(3) 0.0473(10) Uani 1 1 d .
H28A H 0.0360(3) 0.9361(2) 0.7072(3) 0.057 Uiso 1 1 d R
C29 C 0.0187(3) 0.9156(2) 0.5788(3) 0.0435(10) Uani 1 1 d .
H29A H -0.0386(3) 0.9415(2) 0.5547(3) 0.052 Uiso 1 1 d R
C30 C -0.0823(3) 0.8459(3) 0.2940(3) 0.0761(15) Uani 1 1 d .
D30A D -0.0617 0.8943 0.2756 0.114 Uiso 1 1 d R
D30B D -0.1493 0.8467 0.2777 0.114 Uiso 1 1 d R
D30C D -0.0644 0.8028 0.2640 0.114 Uiso 1 1 d R
C31 C -0.0389(3) 0.8367(3) 0.3922(3) 0.0511(11) Uani 1 1 d .
C32 C -0.0605(3) 0.7674(2) 0.4346(3) 0.0702(14) Uani 1 1 d .
D32A D -0.0271 0.7693 0.4987 0.105 Uiso 1 1 d R
D32B D -0.0420 0.7214 0.4095 0.105 Uiso 1 1 d R
D32C D -0.1267 0.7655 0.4235 0.105 Uiso 1 1 d R

loop_
_atom_site_aniso_label
_atom_site_aniso_U_11
_atom_site_aniso_U_22
_atom_site_aniso_U_33
_atom_site_aniso_U_23
_atom_site_aniso_U_13
_atom_site_aniso_U_12
Ni1 0.0314(3) 0.0353(3) 0.0356(3) 0.0031(2) 0.0124(2) 0.0024(2)
Ni2 0.0446(3) 0.0326(3) 0.0415(3) 0.0030(2) 0.0207(3) 0.0006(2)
S1 0.0396(5) 0.0365(5) 0.0381(6) 0.0014(4) 0.0137(5) 0.0047(4)
S2 0.0352(5) 0.0365(6) 0.0495(6) 0.0047(5) 0.0085(5) 0.0033(4)
S3 0.0351(5) 0.0360(5) 0.0400(6) 0.0004(4) 0.0107(5) 0.0046(4)
S4 0.0389(5) 0.0365(6) 0.0446(6) 0.0026(5) 0.0099(5) 0.0041(4)
S5 0.0623(6) 0.0349(6) 0.0390(6) 0.0012(5) 0.0212(5) 0.0041(5)
S6 0.0454(6) 0.0346(6) 0.0546(7) 0.0043(5) 0.0168(5) 0.0003(4)
S7 0.0508(6) 0.0376(6) 0.0405(6) 0.0031(5) 0.0202(5) 0.0058(4)
S8 0.0495(6) 0.0355(6) 0.0525(7) 0.0011(5) 0.0138(5) 0.0053(4)
N1 0.065(2) 0.051(3) 0.069(3) -0.013(2) 0.006(2) 0.0025(19)
N2 0.055(2) 0.062(3) 0.061(3) 0.012(2) 0.001(2) -0.0003(19)
N3 0.0372(19) 0.050(2) 0.054(2) 0.0072(18) 0.0110(18) 0.0009(16)
N4 0.057(2) 0.047(2) 0.059(3) -0.0035(19) 0.011(2) -0.0007(18)
N5 0.141(4) 0.054(3) 0.076(3) -0.017(3) -0.030(3) 0.004(3)
N6 0.063(2) 0.064(3) 0.063(3) 0.002(2) 0.013(2) 0.003(2)
N7 0.051(2) 0.065(3) 0.057(3) 0.000(2) 0.015(2) 0.0047(19)
N8 0.060(2) 0.058(3) 0.086(3) -0.016(2) 0.024(2) -0.0013(19)
N9 0.0428(19) 0.048(2) 0.043(2) 0.0109(17) 0.0152(17) 0.0059(16)
N10 0.055(2) 0.044(2) 0.046(2) 0.0043(17) 0.0147(19) -0.0010(16)
N11 0.0412(18) 0.0315(18) 0.044(2) 0.0037(15) 0.0137(17) -0.0014(14)
N12 0.054(2) 0.051(2) 0.036(2) 0.0043(17) 0.0118(18) 0.0073(17)
C1 0.045(2) 0.046(3) 0.043(3) -0.003(2) 0.012(2) 0.003(2)
C2 0.035(2) 0.051(3) 0.027(2) -0.0030(18) 0.0091(18) -0.0045(18)
C3 0.038(2) 0.044(2) 0.034(2) 0.0045(18) 0.0122(18) -0.0013(17)
C4 0.048(2) 0.041(2) 0.044(3) 0.010(2) 0.008(2) 0.0045(19)
C5 0.037(2) 0.035(2) 0.042(3) 0.0018(18) 0.021(2) -0.0001(17)
C6 0.0311(19) 0.043(2) 0.036(2) 0.0045(18) 0.0166(18) -0.0008(16)
C7 0.0318(19) 0.045(2) 0.033(2) 0.0020(18) 0.0133(17) -0.0073(17)
C8 0.042(2) 0.037(2) 0.043(3) 0.007(2) 0.013(2) 0.0011(18)
C9 0.095(4) 0.049(3) 0.047(3) -0.001(2) 0.010(3) 0.005(3)
C10 0.057(2) 0.043(2) 0.034(2) 0.0027(19) 0.020(2) -0.0051(19)
C11 0.050(2) 0.049(3) 0.038(2) 0.0019(19) 0.026(2) -0.0054(19)
C12 0.052(3) 0.049(3) 0.049(3) 0.006(2) 0.020(2) 0.001(2)
C13 0.051(2) 0.041(2) 0.045(3) 0.005(2) 0.025(2) 0.005(2)
C14 0.050(2) 0.045(2) 0.035(2) 0.0029(18) 0.026(2) -0.0053(18)
C15 0.048(2) 0.036(2) 0.048(3) 0.0045(19) 0.025(2) -0.0020(18)
C16 0.049(2) 0.041(3) 0.060(3) -0.003(2) 0.019(2) 0.001(2)
C17 0.050(3) 0.070(3) 0.058(3) 0.001(2) 0.023(2) 0.007(2)
C18 0.053(3) 0.087(4) 0.065(3) 0.006(3) 0.021(3) -0.008(3)
C19 0.064(3) 0.063(3) 0.065(3) 0.000(3) 0.013(3) -0.012(2)
C20 0.079(3) 0.064(3) 0.069(4) -0.021(3) 0.014(3) 0.013(3)
C21 0.051(3) 0.081(4) 0.060(3) -0.009(3) 0.016(3) 0.019(2)
C22 0.054(2) 0.068(3) 0.052(3) 0.019(2) 0.022(2) 0.003(2)
C23 0.039(2) 0.045(2) 0.052(3) 0.008(2) 0.020(2) 0.0081(18)
C24 0.068(3) 0.058(3) 0.048(3) 0.003(2) 0.015(2) -0.003(2)
C25 0.043(2) 0.036(2) 0.064(3) -0.006(2) 0.019(2) 0.0014(18)
C26 0.045(2) 0.036(2) 0.062(3) -0.004(2) 0.001(2) 0.0064(18)
C27 0.060(3) 0.039(2) 0.046(3) 0.003(2) 0.006(2) 0.001(2)
C28 0.055(3) 0.041(2) 0.046(3) -0.001(2) 0.018(2) -0.004(2)
C29 0.042(2) 0.035(2) 0.057(3) -0.001(2) 0.021(2) -0.0003(17)
C30 0.080(3) 0.092(4) 0.047(3) -0.012(3) 0.010(3) 0.029(3)
C31 0.046(2) 0.055(3) 0.051(3) -0.008(2) 0.014(2) 0.018(2)
C32 0.064(3) 0.042(3) 0.090(4) -0.006(3) 0.007(3) -0.002(2)

loop_
_atom_type_symbol
_atom_type_description
_atom_type_scat_dispersion_real
_atom_type_scat_dispersion_imag
_atom_type_scat_source
C C 0.0033 0.0016 'International Tables Vol C Tables 4.2.6.8 and 6.1.1.4'
H H 0.0000 0.0000 'International Tables Vol C Tables 4.2.6.8 and 6.1.1.4'
N N 0.0061 0.0033 'International Tables Vol C Tables 4.2.6.8 and 6.1.1.4'
S S 0.1246 0.1234 'International Tables Vol C Tables 4.2.6.8 and 6.1.1.4'
Ni Ni 0.3393 1.1124 'International Tables Vol C Tables 4.2.6.8 and 6.1.1.4'
D D 0.0000 0.0000 'International Tables Vol C Tables 4.2.6.8 and 6.1.1.4'

loop_
_geom_angle_atom_site_label_1
_geom_angle_atom_site_label_2
_geom_angle_atom_site_label_3
_geom_angle
S4 Ni1 S1 177.37(4)
S4 Ni1 S2 86.84(4)
S1 Ni1 S2 92.56(4)
S4 Ni1 S3 92.90(4)
S1 Ni1 S3 87.62(4)
S2 Ni1 S3 178.19(4)
S5 Ni2 S6 92.56(4)
S5 Ni2 S7 87.93(4)
S6 Ni2 S7 176.08(4)
S5 Ni2 S8 173.43(4)
S6 Ni2 S8 87.34(4)
S7 Ni2 S8 92.62(4)
C2 S1 Ni1 102.93(14)
C3 S2 Ni1 102.96(13)
C6 S3 Ni1 102.67(13)
C7 S4 Ni1 102.50(13)
C10 S5 Ni2 102.76(14)
C11 S6 Ni2 103.00(14)
C14 S7 Ni2 102.91(14)
C15 S8 Ni2 103.09(14)
C17 N9 C21 122.1(4)
C17 N9 N10 119.9(3)
C21 N9 N10 117.3(3)
C23 N10 N9 115.3(3)
C29 N11 C25 122.3(4)
C29 N11 N12 118.7(3)
C25 N11 N12 118.5(3)
C31 N12 N11 113.7(3)
N1 C1 C2 178.5(4)
C3 C2 C1 121.0(3)
C3 C2 S1 120.9(3)
C1 C2 S1 118.1(3)
C2 C3 C4 121.0(4)
C2 C3 S2 120.6(3)
C4 C3 S2 118.3(3)
N2 C4 C3 179.6(5)
N3 C5 C6 178.7(4)
C7 C6 C5 121.0(3)
C7 C6 S3 120.3(3)
C5 C6 S3 118.6(3)
C6 C7 C8 121.7(3)
C6 C7 S4 121.4(3)
C8 C7 S4 116.9(3)
N4 C8 C7 178.8(4)
N5 C9 C10 177.7(6)
C11 C10 C9 120.3(4)
C11 C10 S5 121.2(3)
C9 C10 S5 118.5(3)
C10 C11 C12 119.9(4)
C10 C11 S6 120.4(3)
C12 C11 S6 119.6(3)
N6 C12 C11 177.5(5)
N7 C13 C14 179.0(4)
C15 C14 C13 121.8(4)
C15 C14 S7 120.6(3)
C13 C14 S7 117.6(3)
C14 C15 C16 121.4(4)
C14 C15 S8 120.8(3)
C16 C15 S8 117.8(3)
N8 C16 C15 177.5(5)
H17A C17 N9 120.3(3)
H17A C17 C18 120.3(3)
N9 C17 C18 119.4(4)
H18A C18 C17 119.7(3)
H18A C18 C19 119.7(3)
C17 C18 C19 120.7(4)
H19A C19 C20 121.2(3)
H19A C19 C18 121.2(3)
C20 C19 C18 117.7(5)
H20A C20 C19 119.6(3)
H20A C20 C21 119.6(3)
C19 C20 C21 120.8(4)
H21A C21 N9 120.4(2)
H21A C21 C20 120.4(3)
N9 C21 C20 119.2(4)
C23 C22 D22A 109.5
C23 C22 D22B 109.5
D22A C22 D22B 109.5
C23 C22 D22C 109.5
D22A C22 D22C 109.5
D22B C22 D22C 109.5
N10 C23 C22 127.6(4)
N10 C23 C24 115.1(4)
C22 C23 C24 117.3(4)
C23 C24 D24A 109.5
C23 C24 D24B 109.5
D24A C24 D24B 109.5
C23 C24 D24C 109.5
D24A C24 D24C 109.5
D24B C24 D24C 109.5
H25A C25 N11 120.5(2)
H25A C25 C26 120.5(2)
N11 C25 C26 119.1(4)
H26A C26 C25 119.9(2)
H26A C26 C27 119.9(2)
C25 C26 C27 120.2(4)
H27A C27 C28 120.6(3)
H27A C27 C26 120.6(2)
C28 C27 C26 118.8(4)
H28A C28 C29 119.8(2)
H28A C28 C27 119.8(3)
C29 C28 C27 120.3(4)
H29A C29 N11 120.4(2)
H29A C29 C28 120.4(2)
N11 C29 C28 119.3(4)
C31 C30 D30A 109.5
C31 C30 D30B 109.5
D30A C30 D30B 109.5
C31 C30 D30C 109.5
D30A C30 D30C 109.5
D30B C30 D30C 109.5
N12 C31 C32 126.9(4)
N12 C31 C30 114.4(4)
C32 C31 C30 118.7(4)
C31 C32 D32A 109.5
C31 C32 D32B 109.5
D32A C32 D32B 109.5
C31 C32 D32C 109.5
D32A C32 D32C 109.5
D32B C32 D32C 109.5

loop_
_geom_bond_atom_site_label_1
_geom_bond_atom_site_label_2
_geom_bond_distance
Ni1 S4 2.1450(11)
Ni1 S1 2.1456(10)
Ni1 S2 2.1500(10)
Ni1 S3 2.1551(10)
Ni2 S5 2.1501(11)
Ni2 S6 2.1504(11)
Ni2 S7 2.1513(11)
Ni2 S8 2.1538(11)
S1 C2 1.714(4)
S2 C3 1.712(4)
S3 C6 1.719(4)
S4 C7 1.718(4)
S5 C10 1.715(4)
S6 C11 1.718(4)
S7 C14 1.724(4)
S8 C15 1.714(4)
N1 C1 1.146(5)
N2 C4 1.146(5)
N3 C5 1.138(4)
N4 C8 1.148(5)
N5 C9 1.143(6)
N6 C12 1.139(5)
N7 C13 1.145(5)
N8 C16 1.143(5)
N9 C17 1.332(4)
N9 C21 1.334(5)
N9 N10 1.438(4)
N10 C23 1.276(5)
N11 C29 1.345(4)
N11 C25 1.348(4)
N11 N12 1.429(4)
N12 C31 1.282(5)
C1 C2 1.441(5)
C2 C3 1.353(5)
C3 C4 1.432(5)
C5 C6 1.442(5)
C6 C7 1.355(5)
C7 C8 1.439(5)
C9 C10 1.429(6)
C10 C11 1.349(5)
C11 C12 1.444(6)
C13 C14 1.432(5)
C14 C15 1.359(5)
C15 C16 1.434(6)
C17 H17A 0.9500
C17 C18 1.366(6)
C18 H18A 0.9500
C18 C19 1.379(6)
C19 H19A 0.9500
C19 C20 1.370(6)
C20 H20A 0.9500
C20 C21 1.370(6)
C21 H21A 0.9500
C22 C23 1.487(5)
C22 D22A 0.9800
C22 D22B 0.9800
C22 D22C 0.9800
C23 C24 1.489(5)
C24 D24A 0.9800
C24 D24B 0.9800
C24 D24C 0.9800
C25 H25A 0.9500
C25 C26 1.362(5)
C26 H26A 0.9500
C26 C27 1.386(5)
C27 H27A 0.9500
C27 C28 1.371(5)
C28 H28A 0.9500
C28 C29 1.365(5)
C29 H29A 0.9500
C30 C31 1.493(6)
C30 D30A 0.9800
C30 D30B 0.9800
C30 D30C 0.9800
C31 C32 1.476(6)
C32 D32A 0.9800
C32 D32B 0.9800
C32 D32C 0.9800
